data_4118783
loop_
_publ_author_name
'K. C. Nicolaou'
'Min Lu'
'Sotirios Totokotsopoulos'
'Philipp Heretsch'
'Denis Gigu\`ere'
'Ya-Ping Sun'
'David Sarlah'
'Thu H. Nguyen'
'Ian C. Wolf'
'Donald F. Smee'
'Craig W. Day'
'Selina Bopp'
'Elizabeth A. Winzeler'

_publ_section_title
;
 Synthesis and Biological Evaluation of Epidithio-, Epitetrathio-, and
 bis-(Methylthio)diketopiperazines: Synthetic Methodology,
 Enantioselective Total Synthesis of Epicoccin G, 8,8'-epi-ent-Rostratin
 B, Gliotoxin, Gliotoxin G, Emethallicin E, and Haematocin and Discovery
 of New Antiviral and Antimalarial Agents
;
_journal_name_full 'Journal of the American Chemical Society'
_journal_page_first 17320
_journal_page_last 17332
_journal_paper_doi 10.1021/ja308429f
_journal_volume 134
_journal_year 2012
_chemical_formula_sum 'C13 H16 N2 O4'
_chemical_formula_weight 264.28
_chemical_name_systematic
; 
 ? 
;
_space_group_IT_number 4
_symmetry_cell_setting monoclinic
_symmetry_space_group_name_Hall 'P 2yb'
_symmetry_space_group_name_H-M 'P 1 21 1'
_atom_sites_solution_hydrogens geom
_atom_sites_solution_primary direct
_atom_sites_solution_secondary difmap
_audit_creation_method SHELXL-97
_cell_angle_alpha 90.00
_cell_angle_beta 95.3370(10)
_cell_angle_gamma 90.00
_cell_formula_units_Z 2
_cell_length_a 8.5502(6)
_cell_length_b 7.5474(6)
_cell_length_c 9.7027(7)
_cell_measurement_reflns_used 3556
_cell_measurement_temperature 296(2)
_cell_measurement_theta_max 27.51
_cell_measurement_theta_min 2.39
_cell_volume 623.42(8)
_computing_cell_refinement 'Bruker SAINT'
_computing_data_collection 'Bruker APEX2'
_computing_data_reduction 'Bruker SAINT'
_computing_molecular_graphics 'Bruker SHELXTL'
_computing_publication_material 'Bruker SHELXTL'
_computing_structure_refinement 'SHELXL-97 (Sheldrick, 2008)'
_computing_structure_solution 'SHELXS-97 (Sheldrick, 2008)'
_diffrn_ambient_temperature 296(2)
_diffrn_measured_fraction_theta_full 1.000
_diffrn_measured_fraction_theta_max 1.000
_diffrn_measurement_device_type 'Bruker APEX-I CCD'
_diffrn_measurement_method '\f and \w scans'
_diffrn_radiation_monochromator graphite
_diffrn_radiation_source 'fine-focus sealed tube'
_diffrn_radiation_type MoK\a
_diffrn_radiation_wavelength 0.71073
_diffrn_reflns_av_R_equivalents 0.0268
_diffrn_reflns_av_sigmaI/netI 0.0293
_diffrn_reflns_limit_h_max 10
_diffrn_reflns_limit_h_min -10
_diffrn_reflns_limit_k_max 8
_diffrn_reflns_limit_k_min -8
_diffrn_reflns_limit_l_max 11
_diffrn_reflns_limit_l_min -11
_diffrn_reflns_number 6079
_diffrn_reflns_theta_full 24.99
_diffrn_reflns_theta_max 24.99
_diffrn_reflns_theta_min 2.11
_exptl_absorpt_coefficient_mu 0.105
_exptl_absorpt_correction_T_max 0.9782
_exptl_absorpt_correction_T_min 0.9630
_exptl_absorpt_correction_type multi-scan
_exptl_absorpt_process_details 'SADABS (Sheldrick, 1999)'
_exptl_crystal_colour Colorless
_exptl_crystal_density_diffrn 1.408
_exptl_crystal_description Block-shaped
_exptl_crystal_F_000 280
_exptl_crystal_size_max 0.36
_exptl_crystal_size_mid 0.25
_exptl_crystal_size_min 0.21
_refine_diff_density_max 0.136
_refine_diff_density_min -0.108
_refine_diff_density_rms 0.025
_refine_ls_abs_structure_details 'Flack H D (1983), Acta Cryst. A39, 876-881'
_refine_ls_abs_structure_Flack 0.6(10)
_refine_ls_extinction_coef 0.047(7)
_refine_ls_extinction_expression Fc^*^=kFc[1+0.001xFc^2^\l^3^/sin(2\q)]^-1/4^
_refine_ls_extinction_method SHELXL
_refine_ls_goodness_of_fit_ref 1.030
_refine_ls_hydrogen_treatment constr
_refine_ls_matrix_type full
_refine_ls_number_parameters 176
_refine_ls_number_reflns 2199
_refine_ls_number_restraints 1
_refine_ls_restrained_S_all 1.030
_refine_ls_R_factor_all 0.0317
_refine_ls_R_factor_gt 0.0293
_refine_ls_shift/su_max 0.003
_refine_ls_shift/su_mean 0.000
_refine_ls_structure_factor_coef Fsqd
_refine_ls_weighting_details 'calc w=1/[\s^2^(Fo^2^)+(0.0500P)^2^+0.0350P] where P=(Fo^2^+2Fc^2^)/3'
_refine_ls_weighting_scheme calc
_refine_ls_wR_factor_gt 0.0780
_refine_ls_wR_factor_ref 0.0804
_reflns_number_gt 2068
_reflns_number_total 2199
_reflns_threshold_expression >2sigma(I)
_cod_data_source_file ja308429f_si_003.cif
_cod_data_source_block sopo_0m
_cod_database_code 4118783

loop_
_symmetry_equiv_pos_as_xyz
'x, y, z'
'-x, y+1/2, -z'

loop_
_atom_site_label
_atom_site_type_symbol
_atom_site_fract_x
_atom_site_fract_y
_atom_site_fract_z
_atom_site_U_iso_or_equiv
_atom_site_adp_type
_atom_site_occupancy
_atom_site_symmetry_multiplicity
_atom_site_calc_flag
_atom_site_refinement_flags
O1 O 0.75206(18) 0.6813(2) 0.58422(17) 0.0750(5) Uani 1 1 d .
H1 H 0.6761 0.7377 0.6059 0.090 Uiso 1 1 calc R
O2 O 0.22675(17) 0.23127(17) 0.93336(14) 0.0625(4) Uani 1 1 d .
O3 O 0.48404(15) 0.77197(16) 0.69195(14) 0.0576(4) Uani 1 1 d .
O4 O 0.26340(17) 0.87313(16) 0.91516(13) 0.0566(3) Uani 1 1 d .
H4 H 0.2591 0.9807 0.9259 0.068 Uiso 1 1 calc R
N1 N 0.48273(16) 0.47818(18) 0.73361(13) 0.0407(3) Uani 1 1 d .
N2 N 0.20266(16) 0.51083(18) 0.85163(14) 0.0446(3) Uani 1 1 d .
C1 C 0.7804(2) 0.1535(3) 0.7106(2) 0.0630(5) Uani 1 1 d .
H1A H 0.7858 0.0321 0.7266 0.076 Uiso 1 1 calc R
C2 C 0.9010(2) 0.2418(3) 0.6385(2) 0.0662(6) Uani 1 1 d .
H2 H 0.9966 0.1859 0.6302 0.079 Uiso 1 1 calc R
C3 C 0.8743(2) 0.4009(3) 0.58515(19) 0.0615(5) Uani 1 1 d .
H3 H 0.9528 0.4554 0.5402 0.074 Uiso 1 1 calc R
C4 C 0.7213(2) 0.4978(3) 0.59420(18) 0.0545(5) Uani 1 1 d .
H4A H 0.6476 0.4627 0.5155 0.065 Uiso 1 1 calc R
C5 C 0.65270(18) 0.4452(2) 0.72797(16) 0.0419(4) Uani 1 1 d .
H5 H 0.7110 0.5065 0.8057 0.050 Uiso 1 1 calc R
C6 C 0.6631(2) 0.2477(2) 0.75309(17) 0.0488(4) Uani 1 1 d .
C7 C 0.5233(2) 0.1893(2) 0.8221(2) 0.0510(4) Uani 1 1 d .
H7A H 0.5415 0.2008 0.9219 0.061 Uiso 1 1 calc R
H7B H 0.4962 0.0674 0.7991 0.061 Uiso 1 1 calc R
C8 C 0.3955(2) 0.3161(2) 0.76309(18) 0.0417(4) Uani 1 1 d .
H8 H 0.3471 0.2676 0.6756 0.050 Uiso 1 1 calc R
C9 C 0.26842(19) 0.3507(2) 0.85797(17) 0.0442(4) Uani 1 1 d .
C10 C 0.24155(18) 0.6416(2) 0.74712(17) 0.0432(4) Uani 1 1 d .
H10 H 0.1821 0.6096 0.6594 0.052 Uiso 1 1 calc R
C11 C 0.41528(18) 0.6369(2) 0.72389(15) 0.0415(4) Uani 1 1 d .
C12 C 0.0666(2) 0.5432(3) 0.9291(2) 0.0583(5) Uani 1 1 d .
H12A H 0.0359 0.4346 0.9705 0.070 Uiso 1 1 calc R
H12B H -0.0190 0.5871 0.8674 0.070 Uiso 1 1 calc R
H12C H 0.0935 0.6293 1.0003 0.070 Uiso 1 1 calc R
C13 C 0.1933(2) 0.8284(2) 0.78348(19) 0.0514(4) Uani 1 1 d .
H13A H 0.2262 0.9114 0.7155 0.062 Uiso 1 1 calc R
H13B H 0.0799 0.8351 0.7825 0.062 Uiso 1 1 calc R

loop_
_atom_site_aniso_label
_atom_site_aniso_U_11
_atom_site_aniso_U_22
_atom_site_aniso_U_33
_atom_site_aniso_U_23
_atom_site_aniso_U_13
_atom_site_aniso_U_12
O1 0.0733(9) 0.0660(10) 0.0919(11) 0.0147(8) 0.0412(8) -0.0076(7)
O2 0.0770(9) 0.0360(7) 0.0803(9) 0.0020(6) 0.0388(7) -0.0066(6)
O3 0.0606(7) 0.0396(7) 0.0756(8) 0.0088(6) 0.0225(6) -0.0043(6)
O4 0.0827(8) 0.0348(6) 0.0535(7) -0.0002(5) 0.0127(6) 0.0012(6)
N1 0.0415(7) 0.0340(7) 0.0480(7) -0.0008(5) 0.0114(6) -0.0040(5)
N2 0.0437(7) 0.0350(8) 0.0577(8) -0.0036(6) 0.0177(6) -0.0030(6)
C1 0.0542(10) 0.0548(11) 0.0804(13) -0.0151(10) 0.0087(9) 0.0063(9)
C2 0.0449(10) 0.0799(15) 0.0749(13) -0.0270(12) 0.0121(9) 0.0077(10)
C3 0.0442(10) 0.0877(16) 0.0549(10) -0.0182(10) 0.0159(8) -0.0085(10)
C4 0.0494(9) 0.0660(12) 0.0500(9) -0.0067(9) 0.0154(8) -0.0069(9)
C5 0.0387(8) 0.0445(9) 0.0431(8) -0.0054(7) 0.0071(6) -0.0030(7)
C6 0.0439(9) 0.0444(9) 0.0582(10) -0.0067(8) 0.0054(8) 0.0010(8)
C7 0.0496(9) 0.0343(9) 0.0701(11) 0.0008(7) 0.0112(8) -0.0004(7)
C8 0.0440(8) 0.0308(8) 0.0513(9) -0.0069(6) 0.0096(7) -0.0051(6)
C9 0.0481(8) 0.0341(8) 0.0524(9) -0.0075(7) 0.0146(7) -0.0092(8)
C10 0.0439(8) 0.0401(9) 0.0458(8) 0.0002(7) 0.0046(6) 0.0007(7)
C11 0.0484(8) 0.0384(9) 0.0381(8) 0.0010(7) 0.0070(7) -0.0007(7)
C12 0.0515(10) 0.0484(10) 0.0801(12) -0.0095(9) 0.0323(9) -0.0050(8)
C13 0.0533(9) 0.0429(10) 0.0587(10) 0.0054(8) 0.0084(8) 0.0103(8)

loop_
_atom_type_symbol
_atom_type_description
_atom_type_scat_dispersion_real
_atom_type_scat_dispersion_imag
_atom_type_scat_source
C C 0.0033 0.0016 'International Tables Vol C Tables 4.2.6.8 and 6.1.1.4'
H H 0.0000 0.0000 'International Tables Vol C Tables 4.2.6.8 and 6.1.1.4'
N N 0.0061 0.0033 'International Tables Vol C Tables 4.2.6.8 and 6.1.1.4'
O O 0.0106 0.0060 'International Tables Vol C Tables 4.2.6.8 and 6.1.1.4'

loop_
_geom_angle_atom_site_label_1
_geom_angle_atom_site_label_2
_geom_angle_atom_site_label_3
_geom_angle
C11 N1 C8 122.52(13)
C11 N1 C5 124.75(14)
C8 N1 C5 112.55(13)
C9 N2 C12 118.71(14)
C9 N2 C10 121.18(14)
C12 N2 C10 118.83(15)
C6 C1 C2 119.5(2)
C3 C2 C1 119.96(19)
C2 C3 C4 122.56(19)
O1 C4 C3 107.67(16)
O1 C4 C5 113.68(16)
C3 C4 C5 109.11(16)
N1 C5 C6 101.71(14)
N1 C5 C4 116.37(14)
C6 C5 C4 111.86(14)
C1 C6 C7 129.97(18)
C1 C6 C5 120.89(18)
C7 C6 C5 109.08(15)
C6 C7 C8 102.83(14)
N1 C8 C9 112.34(13)
N1 C8 C7 103.66(13)
C9 C8 C7 114.26(15)
O2 C9 N2 123.10(15)
O2 C9 C8 119.92(16)
N2 C9 C8 116.94(15)
N2 C10 C13 112.20(13)
N2 C10 C11 111.80(13)
C13 C10 C11 110.21(14)
O3 C11 N1 123.38(15)
O3 C11 C10 120.86(15)
N1 C11 C10 115.68(14)
O4 C13 C10 109.43(14)

loop_
_geom_bond_atom_site_label_1
_geom_bond_atom_site_label_2
_geom_bond_distance
O1 C4 1.415(3)
O2 C9 1.234(2)
O3 C11 1.231(2)
O4 C13 1.401(2)
N1 C11 1.329(2)
N1 C8 1.475(2)
N1 C5 1.480(2)
N2 C9 1.332(2)
N2 C12 1.463(2)
N2 C10 1.475(2)
C1 C6 1.326(3)
C1 C2 1.459(3)
C2 C3 1.319(4)
C3 C4 1.508(3)
C4 C5 1.526(2)
C5 C6 1.511(3)
C6 C7 1.490(3)
C7 C8 1.524(2)
C8 C9 1.511(2)
C10 C13 1.520(2)
C10 C11 1.523(2)

loop_
_geom_torsion_atom_site_label_1
_geom_torsion_atom_site_label_2
_geom_torsion_atom_site_label_3
_geom_torsion_atom_site_label_4
_geom_torsion
C6 C1 C2 C3 -17.1(3)
C1 C2 C3 C4 -0.5(3)
C2 C3 C4 O1 155.07(18)
C2 C3 C4 C5 31.3(2)
C11 N1 C5 C6 176.52(14)
C8 N1 C5 C6 1.30(16)
C11 N1 C5 C4 -61.7(2)
C8 N1 C5 C4 123.12(16)
O1 C4 C5 N1 79.4(2)
C3 C4 C5 N1 -160.46(15)
O1 C4 C5 C6 -164.33(16)
C3 C4 C5 C6 -44.2(2)
C2 C1 C6 C7 176.87(18)
C2 C1 C6 C5 0.0(3)
N1 C5 C6 C1 156.55(16)
C4 C5 C6 C1 31.7(2)
N1 C5 C6 C7 -20.95(17)
C4 C5 C6 C7 -145.84(15)
C1 C6 C7 C8 -145.25(19)
C5 C6 C7 C8 31.96(18)
C11 N1 C8 C9 -33.7(2)
C5 N1 C8 C9 141.66(14)
C11 N1 C8 C7 -157.53(14)
C5 N1 C8 C7 17.82(17)
C6 C7 C8 N1 -29.28(17)
C6 C7 C8 C9 -151.87(14)
C12 N2 C9 O2 -5.0(3)
C10 N2 C9 O2 -171.85(16)
C12 N2 C9 C8 172.72(16)
C10 N2 C9 C8 5.8(2)
N1 C8 C9 O2 -152.40(15)
C7 C8 C9 O2 -34.7(2)
N1 C8 C9 N2 29.8(2)
C7 C8 C9 N2 147.56(15)
C9 N2 C10 C13 -163.13(14)
C12 N2 C10 C13 30.0(2)
C9 N2 C10 C11 -38.7(2)
C12 N2 C10 C11 154.41(15)
C8 N1 C11 O3 -175.91(15)
C5 N1 C11 O3 9.3(2)
C8 N1 C11 C10 0.8(2)
C5 N1 C11 C10 -173.98(13)
N2 C10 C11 O3 -148.60(15)
C13 C10 C11 O3 -23.1(2)
N2 C10 C11 N1 34.62(19)
C13 C10 C11 N1 160.13(14)
N2 C10 C13 O4 56.11(19)
C11 C10 C13 O4 -69.17(17)
